data_1543754
loop_
_publ_author_name
'Liu, Liqun'
'Wang, Kai'
'Deng, Jian'
'Zhang, Zhe'
'Wang, Yan'
'Ma, Yuguang'

_publ_section_title
;
 Restorable piezochromism phenomenon in an AIE molecular crystal: combined
 synchronous Raman scattering.
;
_journal_name_full 'Faraday discussions'
_journal_page_first 415
_journal_page_last 426
_journal_paper_doi 10.1039/c6fd00154h
_journal_volume 196
_journal_year 2017
_chemical_formula_moiety 'C32 H20 N2'
_chemical_formula_sum 'C32 H20 N2'
_chemical_formula_weight 432.50
_chemical_name_common '(2Z, 2'Z)-3,3'-(1,4-phenylene)bis(2-(naphthalen-2-yl) acrylonitrile'
_chemical_name_systematic PBNA
_chemical_properties_physical ', Heat-sensitive,Pressure-sensitive'
_space_group_crystal_system monoclinic
_space_group_IT_number 15
_space_group_name_Hall '-C 2yc'
_space_group_name_H-M_alt 'C 1 2/c 1'
_symmetry_space_group_name_Hall '-C 2yc'
_symmetry_space_group_name_H-M 'C 1 2/c 1'
_atom_sites_solution_hydrogens difmap
_audit_creation_method SHELXL-2014/7
_audit_update_record
;
2016-06-24 deposited with the CCDC.
2016-07-29 downloaded from the CCDC.
;
_cell_angle_alpha 90
_cell_angle_beta 97.22(3)
_cell_angle_gamma 90
_cell_formula_units_Z 4
_cell_length_a 46.530(9)
_cell_length_b 6.7629(14)
_cell_length_c 7.2639(15)
_cell_measurement_reflns_used 6971
_cell_measurement_temperature 293(2)
_cell_measurement_theta_max 27.63
_cell_measurement_theta_min 3.04
_cell_volume 2267.7(8)
_computing_structure_refinement 'SHELXL-2014/7 (Sheldrick, 2014)'
_diffrn_ambient_temperature 293(2)
_diffrn_measured_fraction_theta_full 0.998
_diffrn_measured_fraction_theta_max 0.996
_diffrn_measurement_device_type 'Rigaku RAXIS-RAPID'
_diffrn_measurement_method '\w scans'
_diffrn_radiation_type MoK\a
_diffrn_radiation_wavelength 0.71073
_diffrn_reflns_av_R_equivalents 0.0458
_diffrn_reflns_av_unetI/netI 0.0423
_diffrn_reflns_Laue_measured_fraction_full 0.998
_diffrn_reflns_Laue_measured_fraction_max 0.996
_diffrn_reflns_limit_h_max 50
_diffrn_reflns_limit_h_min -60
_diffrn_reflns_limit_k_max 8
_diffrn_reflns_limit_k_min -8
_diffrn_reflns_limit_l_max 9
_diffrn_reflns_limit_l_min -9
_diffrn_reflns_number 10567
_diffrn_reflns_point_group_measured_fraction_full 0.998
_diffrn_reflns_point_group_measured_fraction_max 0.996
_diffrn_reflns_theta_full 25.242
_diffrn_reflns_theta_max 27.483
_diffrn_reflns_theta_min 3.044
_exptl_absorpt_coefficient_mu 0.074
_exptl_crystal_colour green
_exptl_crystal_density_diffrn 1.267
_exptl_crystal_description block
_exptl_crystal_F_000 904
_exptl_crystal_preparation ', Luminescent'
_exptl_crystal_recrystallization_method Sublimation
_refine_diff_density_max 0.183
_refine_diff_density_min -0.322
_refine_diff_density_rms 0.060
_refine_ls_extinction_method none
_refine_ls_goodness_of_fit_ref 0.949
_refine_ls_hydrogen_treatment refall
_refine_ls_matrix_type full
_refine_ls_number_parameters 194
_refine_ls_number_reflns 2589
_refine_ls_number_restraints 0
_refine_ls_restrained_S_all 0.949
_refine_ls_R_factor_all 0.0868
_refine_ls_R_factor_gt 0.0512
_refine_ls_shift/su_max 0.000
_refine_ls_shift/su_mean 0.000
_refine_ls_structure_factor_coef Fsqd
_refine_ls_weighting_details 'w=1/[\s^2^(Fo^2^)+(0.0844P)^2^] where P=(Fo^2^+2Fc^2^)/3'
_refine_ls_weighting_scheme calc
_refine_ls_wR_factor_gt 0.1285
_refine_ls_wR_factor_ref 0.1430
_reflns_Friedel_coverage 0.000
_reflns_number_gt 1534
_reflns_number_total 2589
_reflns_threshold_expression 'I > 2\s(I)'
_cod_data_source_file c6fd00154h2.cif
_cod_data_source_block 2
_cod_depositor_comments 'Adding full bibliography for 1543754.cif.'
_cod_database_code 1543754
_shelx_shelxl_version_number 2014/7
_shelx_space_group_comment
;
The symmetry employed for this shelxl refinement is uniquely defined
by the following loop, which should always be used as a source of
symmetry information in preference to the above space-group names.
They are only intended as comments.
;

loop_
_space_group_symop_operation_xyz
'x, y, z'
'-x, y, -z+1/2'
'x+1/2, y+1/2, z'
'-x+1/2, y+1/2, -z+1/2'
'-x, -y, -z'
'x, -y, z-1/2'
'-x+1/2, -y+1/2, -z'
'x+1/2, -y+1/2, z-1/2'

loop_
_atom_site_label
_atom_site_type_symbol
_atom_site_fract_x
_atom_site_fract_y
_atom_site_fract_z
_atom_site_U_iso_or_equiv
_atom_site_adp_type
_atom_site_occupancy
_atom_site_site_symmetry_order
_atom_site_calc_flag
C1 C 0.13866(3) 0.2749(3) 0.2261(2) 0.0370(4) Uani 1 1 d
C2 C 0.11599(4) 0.4013(3) 0.2404(2) 0.0409(4) Uani 1 1 d
C3 C 0.08682(4) 0.3449(3) 0.1794(2) 0.0423(4) Uani 1 1 d
C4 C 0.06335(4) 0.4727(4) 0.1965(3) 0.0555(6) Uani 1 1 d
C5 C 0.03550(5) 0.4129(5) 0.1379(3) 0.0683(7) Uani 1 1 d
C6 C 0.02997(5) 0.2249(4) 0.0586(3) 0.0696(7) Uani 1 1 d
C7 C 0.05234(4) 0.0983(4) 0.0387(3) 0.0601(6) Uani 1 1 d
C8 C 0.08145(4) 0.1544(3) 0.1003(2) 0.0444(5) Uani 1 1 d
C9 C 0.10516(4) 0.0283(3) 0.0831(3) 0.0491(5) Uani 1 1 d
C10 C 0.13285(4) 0.0855(3) 0.1438(3) 0.0456(5) Uani 1 1 d
C11 C 0.17437(4) 0.5406(3) 0.3154(3) 0.0435(4) Uani 1 1 d
C12 C 0.16894(4) 0.3325(3) 0.2973(2) 0.0365(4) Uani 1 1 d
C13 C 0.19015(4) 0.2003(3) 0.3500(3) 0.0422(5) Uani 1 1 d
C14 C 0.23660(4) 0.4021(3) 0.3938(3) 0.0475(5) Uani 1 1 d
C15 C 0.22057(3) 0.2331(3) 0.4237(2) 0.0377(4) Uani 1 1 d
C16 C 0.23471(4) 0.0814(3) 0.5296(3) 0.0475(5) Uani 1 1 d
H1 H 0.1014(4) -0.109(3) 0.027(3) 0.060(6) Uiso 1 1 d
H2 H 0.0495(4) -0.039(4) -0.016(3) 0.056(6) Uiso 1 1 d
H3 H 0.1492(5) -0.004(4) 0.130(3) 0.070(7) Uiso 1 1 d
H4 H 0.1857(4) 0.061(4) 0.338(3) 0.061(6) Uiso 1 1 d
H5 H 0.1192(4) 0.531(3) 0.292(3) 0.044(5) Uiso 1 1 d
H6 H 0.2273(5) 0.508(4) 0.323(3) 0.069(7) Uiso 1 1 d
H7 H 0.0679(5) 0.611(4) 0.248(3) 0.066(6) Uiso 1 1 d
H8 H 0.0197(6) 0.510(4) 0.147(3) 0.081(7) Uiso 1 1 d
H9 H 0.2247(5) -0.040(4) 0.552(3) 0.066(6) Uiso 1 1 d
H10 H 0.0092(5) 0.185(4) 0.018(3) 0.082(7) Uiso 1 1 d
N2 N 0.17789(4) 0.7068(3) 0.3301(3) 0.0724(6) Uani 1 1 d

loop_
_atom_site_aniso_label
_atom_site_aniso_U_11
_atom_site_aniso_U_22
_atom_site_aniso_U_33
_atom_site_aniso_U_23
_atom_site_aniso_U_13
_atom_site_aniso_U_12
C1 0.0301(9) 0.0401(10) 0.0396(9) 0.0012(7) -0.0008(6) 0.0013(7)
C2 0.0363(9) 0.0421(11) 0.0427(9) -0.0028(8) -0.0016(7) 0.0021(8)
C3 0.0338(9) 0.0542(12) 0.0379(9) 0.0019(8) 0.0010(7) 0.0061(8)
C4 0.0397(11) 0.0702(15) 0.0554(12) -0.0040(10) 0.0011(9) 0.0138(10)
C5 0.0344(11) 0.102(2) 0.0673(14) 0.0015(13) 0.0017(9) 0.0172(12)
C6 0.0308(11) 0.101(2) 0.0738(15) 0.0049(14) -0.0044(10) -0.0062(12)
C7 0.0394(11) 0.0750(17) 0.0630(13) 0.0023(11) -0.0054(9) -0.0103(11)
C8 0.0343(9) 0.0546(12) 0.0429(9) 0.0014(8) -0.0011(7) -0.0031(8)
C9 0.0419(10) 0.0461(12) 0.0565(11) -0.0107(9) -0.0045(8) -0.0029(9)
C10 0.0365(10) 0.0432(11) 0.0557(11) -0.0077(8) -0.0002(8) 0.0026(8)
C11 0.0322(9) 0.0395(11) 0.0568(11) -0.0007(8) -0.0017(7) 0.0027(8)
C12 0.0325(9) 0.0355(10) 0.0403(9) -0.0017(7) -0.0001(7) -0.0017(7)
C13 0.0316(9) 0.0354(11) 0.0574(11) -0.0016(8) -0.0026(7) -0.0014(7)
C14 0.0359(9) 0.0405(11) 0.0635(12) 0.0151(9) -0.0038(8) -0.0004(8)
C15 0.0276(9) 0.0367(10) 0.0476(9) -0.0002(7) -0.0002(7) -0.0004(7)
C16 0.0335(9) 0.0365(11) 0.0709(12) 0.0115(9) 0.0004(8) -0.0039(8)
N2 0.0547(12) 0.0385(12) 0.1209(18) -0.0034(10) -0.0013(11) 0.0002(9)

loop_
_atom_type_symbol
_atom_type_description
_atom_type_scat_dispersion_real
_atom_type_scat_dispersion_imag
_atom_type_scat_source
C C 0.0033 0.0016 'International Tables Vol C Tables 4.2.6.8 and 6.1.1.4'
H H 0.0000 0.0000 'International Tables Vol C Tables 4.2.6.8 and 6.1.1.4'
N N 0.0061 0.0033 'International Tables Vol C Tables 4.2.6.8 and 6.1.1.4'

loop_
_geom_angle_atom_site_label_1
_geom_angle_atom_site_label_2
_geom_angle_atom_site_label_3
_geom_angle
_geom_angle_site_symmetry_1
C2 C1 C10 119.00(16) .
C2 C1 C12 120.87(16) .
C10 C1 C12 120.12(15) .
C1 C2 C3 121.40(18) .
C4 C3 C8 119.53(18) .
C4 C3 C2 121.76(19) .
C8 C3 C2 118.71(17) .
C5 C4 C3 120.2(2) .
C4 C5 C6 120.7(2) .
C7 C6 C5 120.4(2) .
C6 C7 C8 120.4(2) .
C9 C8 C3 118.93(16) .
C9 C8 C7 122.3(2) .
C3 C8 C7 118.74(19) .
C10 C9 C8 121.13(19) .
C9 C10 C1 120.80(18) .
N2 C11 C12 178.1(2) .
C13 C12 C11 120.64(16) .
C13 C12 C1 123.39(17) .
C11 C12 C1 115.92(15) .
C12 C13 C15 129.86(18) .
C16 C14 C15 120.72(16) 7_556
C14 C15 C16 117.58(15) .
C14 C15 C13 125.26(16) .
C16 C15 C13 117.15(16) .
C14 C16 C15 121.69(17) 7_556

loop_
_geom_bond_atom_site_label_1
_geom_bond_atom_site_label_2
_geom_bond_distance
_geom_bond_site_symmetry_2
C1 C2 1.372(2) .
C1 C10 1.425(3) .
C1 C12 1.490(2) .
C2 C3 1.426(2) .
C3 C4 1.410(3) .
C3 C8 1.420(3) .
C4 C5 1.373(3) .
C5 C6 1.406(4) .
C6 C7 1.369(3) .
C7 C8 1.423(2) .
C8 C9 1.412(3) .
C9 C10 1.364(2) .
C11 N2 1.139(2) .
C11 C12 1.433(3) .
C12 C13 1.351(2) .
C13 C15 1.466(2) .
C14 C16 1.385(2) 7_556
C14 C15 1.396(2) .
C15 C16 1.397(2) .
C16 C14 1.385(2) 7_556
